data_1555763
loop_
_publ_author_name
'Qiao, Chuang'
'Zhang, Wen'
'Han, Jing-Chun'
'Li, Chuang-Chuang'

_publ_section_title
;
 Catalytic Enantioselective Total Synthesis of Hypocrolide A.
;
_journal_issue 19
_journal_name_full 'Organic letters'
_journal_page_first 4932
_journal_page_last 4935
_journal_paper_doi 10.1021/acs.orglett.6b02414
_journal_volume 18
_journal_year 2016
_chemical_formula_sum 'C25 H26 O6'
_chemical_formula_weight 422.46
_space_group_crystal_system orthorhombic
_space_group_IT_number 33
_space_group_name_Hall 'P 2c -2n'
_space_group_name_H-M_alt 'P n a 21'
_atom_sites_solution_hydrogens geom
_audit_creation_method SHELXL-2014
_cell_angle_alpha 90
_cell_angle_beta 90
_cell_angle_gamma 90
_cell_formula_units_Z 8
_cell_length_a 15.6433(2)
_cell_length_b 8.77370(10)
_cell_length_c 31.105(2)
_cell_measurement_reflns_used 45247
_cell_measurement_temperature 293(2)
_cell_measurement_theta_max 69.20
_cell_measurement_theta_min 6.60
_cell_volume 4269.1(3)
_computing_cell_refinement 'CrystalClear-SM Auto 2.0 r4'
_computing_data_collection 'CrystalClear-SM 2.0 r4 (Rigaku, 2009)'
_computing_data_reduction 'CrystalClear-SM Auto 2.0 r4'
_computing_molecular_graphics 'CrystalStructure 4.0'
_computing_publication_material 'CrystalStructure 4.0 (Rigaku, 2009)'
_computing_structure_refinement 'SHELXL-2014 (Sheldrick, 2014)'
_computing_structure_solution 'SIR2004 (Burla, et al., 2005)'
_diffrn_ambient_temperature 293(2)
_diffrn_measured_fraction_theta_full 0.996
_diffrn_measured_fraction_theta_max 0.988
_diffrn_measurement_device_type 'Rigaku Saturn944+ CCD'
_diffrn_measurement_method \w
_diffrn_radiation_type CuK\a
_diffrn_radiation_wavelength 1.54187
_diffrn_reflns_av_R_equivalents 0.0605
_diffrn_reflns_av_unetI/netI 0.0390
_diffrn_reflns_Laue_measured_fraction_full 0.996
_diffrn_reflns_Laue_measured_fraction_max 0.988
_diffrn_reflns_limit_h_max 18
_diffrn_reflns_limit_h_min -17
_diffrn_reflns_limit_k_max 10
_diffrn_reflns_limit_k_min -10
_diffrn_reflns_limit_l_max 36
_diffrn_reflns_limit_l_min -37
_diffrn_reflns_number 55870
_diffrn_reflns_point_group_measured_fraction_full 0.975
_diffrn_reflns_point_group_measured_fraction_max 0.962
_diffrn_reflns_theta_full 67.687
_diffrn_reflns_theta_max 69.315
_diffrn_reflns_theta_min 6.610
_exptl_absorpt_coefficient_mu 0.766
_exptl_absorpt_correction_T_max 0.861
_exptl_absorpt_correction_T_min 0.694
_exptl_absorpt_correction_type multi-scan
_exptl_absorpt_process_details 'Jacobson, R. (1998) Private communication'
_exptl_crystal_colour colorless
_exptl_crystal_density_diffrn 1.315
_exptl_crystal_description prism
_exptl_crystal_F_000 1792
_exptl_crystal_size_max 0.200
_exptl_crystal_size_mid 0.200
_exptl_crystal_size_min 0.200
_refine_diff_density_max 0.215
_refine_diff_density_min -0.208
_refine_diff_density_rms 0.042
_refine_ls_abs_structure_details
;
 Flack x determined using 2675 quotients [(I+)-(I-)]/[(I+)+(I-)]
 (Parsons, Flack and Wagner, Acta Cryst. B69 (2013) 249-259).
;
_refine_ls_abs_structure_Flack 0.14(8)
_refine_ls_extinction_method none
_refine_ls_goodness_of_fit_ref 1.080
_refine_ls_hydrogen_treatment constr
_refine_ls_matrix_type full
_refine_ls_number_parameters 559
_refine_ls_number_reflns 7712
_refine_ls_number_restraints 1
_refine_ls_restrained_S_all 1.079
_refine_ls_R_factor_all 0.0521
_refine_ls_R_factor_gt 0.0449
_refine_ls_shift/su_max 0.000
_refine_ls_shift/su_mean 0.000
_refine_ls_structure_factor_coef Fsqd
_refine_ls_weighting_details 'w=1/[\s^2^(Fo^2^)+(0.0816P)^2^+0.0662P] where P=(Fo^2^+2Fc^2^)/3'
_refine_ls_weighting_scheme calc
_refine_ls_wR_factor_gt 0.1202
_refine_ls_wR_factor_ref 0.1277
_reflns_Friedel_coverage 0.909
_reflns_Friedel_fraction_full 0.954
_reflns_Friedel_fraction_max 0.935
_reflns_number_gt 6515
_reflns_number_total 7712
_reflns_threshold_expression 'I > 2\s(I)'
_cod_data_source_file ol6b02414_si_006.cif
_cod_data_source_block shelx
_cod_database_code 1555763
_shelx_space_group_comment
;
The symmetry employed for this shelxl refinement is uniquely defined
by the following loop, which should always be used as a source of
symmetry information in preference to the above space-group names.
They are only intended as comments.
;
_shelx_estimated_absorpt_t_min 0.862
_shelx_estimated_absorpt_t_max 0.862
_shelxl_version_number 2014-3

loop_
_space_group_symop_operation_xyz
'x, y, z'
'-x+1/2, y+1/2, z+1/2'
'x+1/2, -y+1/2, z'
'-x, -y, z+1/2'

loop_
_atom_site_label
_atom_site_type_symbol
_atom_site_fract_x
_atom_site_fract_y
_atom_site_fract_z
_atom_site_U_iso_or_equiv
_atom_site_adp_type
_atom_site_occupancy
_atom_site_site_symmetry_order
_atom_site_calc_flag
_atom_site_refinement_flags_posn
_atom_site_refinement_flags_adp
O1 O 0.43521(15) 0.4849(2) 0.29050(7) 0.0492(5) Uani 1 1 d . .
O2 O 0.66752(15) 0.0109(2) 0.47383(7) 0.0485(5) Uani 1 1 d . .
O3 O 0.6560(2) 0.4097(3) 0.40727(9) 0.0689(7) Uani 1 1 d . .
O4 O 0.7101(2) -0.1238(3) 0.39865(8) 0.0693(7) Uani 1 1 d . .
O5 O 0.67554(16) 0.5255(3) 0.18718(9) 0.0666(7) Uani 1 1 d . .
O6 O 0.4643(2) 0.6060(3) 0.36833(9) 0.0752(8) Uani 1 1 d . .
O7 O 0.3852(2) 0.0840(3) 0.35217(9) 0.0760(8) Uani 1 1 d . .
O8 O 0.89076(18) -0.0663(3) 0.58342(9) 0.0727(7) Uani 1 1 d . .
O14 O 0.6365(2) 0.5344(3) 0.46816(10) 0.0851(9) Uani 1 1 d . .
O15 O 0.71960(17) 0.2923(4) 0.19697(10) 0.0800(8) Uani 1 1 d . .
O21 O 0.95264(18) 0.1518(4) 0.56904(11) 0.0856(9) Uani 1 1 d . .
O24 O 0.3574(3) -0.0231(3) 0.28966(12) 0.1001(12) Uani 1 1 d . .
C9 C 0.6678(2) 0.1378(4) 0.44957(10) 0.0474(7) Uani 1 1 d . .
C10 C 0.4246(2) 0.3519(4) 0.35935(11) 0.0533(8) Uani 1 1 d . .
C11 C 0.42218(19) 0.3565(3) 0.31299(10) 0.0465(7) Uani 1 1 d . .
C12 C 0.4032(2) 0.2341(4) 0.28891(10) 0.0498(7) Uani 1 1 d . .
C13 C 0.6783(2) 0.1359(4) 0.40424(11) 0.0506(7) Uani 1 1 d . .
C16 C 0.75037(19) 0.0300(3) 0.53743(10) 0.0441(7) Uani 1 1 d . .
C17 C 0.6632(2) 0.0603(4) 0.51968(10) 0.0461(7) Uani 1 1 d . .
C18 C 0.6537(2) 0.2666(4) 0.47226(11) 0.0513(7) Uani 1 1 d . .
C19 C 0.6693(2) 0.2786(4) 0.38409(11) 0.0579(8) Uani 1 1 d . .
C20 C 0.8040(2) 0.1353(4) 0.55239(10) 0.0479(7) Uani 1 1 d . .
C22 C 0.43487(19) 0.4417(3) 0.24430(9) 0.0441(7) Uani 1 1 d . .
C23 C 0.52586(19) 0.4548(4) 0.22975(10) 0.0452(7) Uani 1 1 d . .
C25 C 0.5738(2) 0.3412(4) 0.21491(10) 0.0477(7) Uani 1 1 d . .
C26 C 0.6971(2) 0.0094(4) 0.37797(11) 0.0547(8) Uani 1 1 d . .
C27 C 0.4448(2) 0.4713(4) 0.38761(12) 0.0596(8) Uani 1 1 d . .
C28 C 0.3980(2) 0.2786(4) 0.24247(10) 0.0488(7) Uani 1 1 d . .
H28 H 0.3377 0.2844 0.2341 0.059 Uiso 1 1 calc R U
C29 C 0.3928(2) 0.5740(4) 0.21926(10) 0.0514(7) Uani 1 1 d . .
C30 C 0.7628(2) -0.1392(4) 0.54353(11) 0.0531(8) Uani 1 1 d . .
C31 C 0.7015(3) 0.0274(5) 0.33383(12) 0.0665(10) Uani 1 1 d . .
H31 H 0.7122 -0.0564 0.3164 0.080 Uiso 1 1 calc R U
C32 C 0.5425(2) 0.1772(4) 0.21453(11) 0.0513(7) Uani 1 1 d . .
H32 H 0.5584 0.1287 0.2418 0.062 Uiso 1 1 calc R U
C33 C 0.6481(3) 0.4105(4) 0.45181(12) 0.0624(9) Uani 1 1 d . .
C34 C 0.5503(2) 0.6201(4) 0.22595(11) 0.0510(7) Uani 1 1 d . .
C35 C 0.4620(2) 0.7000(4) 0.22145(12) 0.0598(9) Uani 1 1 d . .
H35A H 0.4518 0.7660 0.2459 0.072 Uiso 1 1 calc R U
H35B H 0.4607 0.7615 0.1955 0.072 Uiso 1 1 calc R U
C36 C 0.6607(2) 0.3811(4) 0.19947(11) 0.0586(9) Uani 1 1 d . .
C37 C 0.6379(2) 0.2304(4) 0.51880(11) 0.0516(7) Uani 1 1 d . .
H37 H 0.5765 0.2395 0.5248 0.062 Uiso 1 1 calc R U
C38 C 0.4056(3) 0.2082(5) 0.37712(13) 0.0654(10) Uani 1 1 d . .
C39 C 0.6747(3) 0.2956(5) 0.34006(13) 0.0712(10) Uani 1 1 d . .
H39 H 0.6678 0.3908 0.3274 0.085 Uiso 1 1 calc R U
C40 C 0.7837(2) 0.3038(4) 0.55167(11) 0.0569(8) Uani 1 1 d . .
H40 H 0.8070 0.3482 0.5252 0.068 Uiso 1 1 calc R U
C41 C 0.6902(3) 0.1701(6) 0.31561(13) 0.0733(11) Uani 1 1 d . .
H41 H 0.6933 0.1803 0.2859 0.088 Uiso 1 1 calc R U
C42 C 0.6872(3) 0.3239(4) 0.55162(12) 0.0607(9) Uani 1 1 d . .
H42A H 0.6747 0.4307 0.5467 0.073 Uiso 1 1 calc R U
H42B H 0.6660 0.2983 0.5800 0.073 Uiso 1 1 calc R U
C43 C 0.4448(2) 0.1770(4) 0.21056(11) 0.0564(8) Uani 1 1 d . .
H43A H 0.4297 0.2090 0.1817 0.068 Uiso 1 1 calc R U
H43B H 0.4246 0.0732 0.2142 0.068 Uiso 1 1 calc R U
C44 C 0.6086(2) -0.0574(4) 0.54367(11) 0.0569(8) Uani 1 1 d . .
C45 C 0.3810(3) 0.0912(4) 0.30748(13) 0.0666(10) Uani 1 1 d . .
C46 C 0.6696(3) -0.1974(4) 0.54632(13) 0.0624(9) Uani 1 1 d . .
H46A H 0.6608 -0.2512 0.5732 0.075 Uiso 1 1 calc R U
H46B H 0.6579 -0.2671 0.5228 0.075 Uiso 1 1 calc R U
C47 C 0.3777(3) 0.5245(5) 0.17245(12) 0.0665(10) Uani 1 1 d . .
H47A H 0.4305 0.4895 0.1602 0.080 Uiso 1 1 calc R U
H47B H 0.3364 0.4435 0.1718 0.080 Uiso 1 1 calc R U
H47C H 0.3567 0.6095 0.1561 0.080 Uiso 1 1 calc R U
C48 C 0.5791(3) 0.0831(5) 0.17742(15) 0.0728(11) Uani 1 1 d . .
H48A H 0.5571 -0.0189 0.1789 0.087 Uiso 1 1 calc R U
H48B H 0.5628 0.1285 0.1506 0.087 Uiso 1 1 calc R U
H48C H 0.6403 0.0807 0.1795 0.087 Uiso 1 1 calc R U
C49 C 0.3090(2) 0.6295(5) 0.23862(15) 0.0702(10) Uani 1 1 d . .
H49A H 0.3184 0.6604 0.2678 0.084 Uiso 1 1 calc R U
H49B H 0.2881 0.7145 0.2223 0.084 Uiso 1 1 calc R U
H49C H 0.2678 0.5485 0.2379 0.084 Uiso 1 1 calc R U
C50 C 0.7378(4) -0.2518(5) 0.37465(16) 0.0816(12) Uani 1 1 d . .
H50A H 0.7443 -0.3377 0.3935 0.098 Uiso 1 1 calc R U
H50B H 0.6962 -0.2752 0.3529 0.098 Uiso 1 1 calc R U
H50C H 0.7916 -0.2293 0.3613 0.098 Uiso 1 1 calc R U
C51 C 0.8873(3) 0.0785(4) 0.56865(13) 0.0619(9) Uani 1 1 d . .
C52 C 0.6044(2) 0.6317(4) 0.18573(13) 0.0614(9) Uani 1 1 d . .
H52A H 0.5694 0.6101 0.1607 0.074 Uiso 1 1 calc R U
H52B H 0.6262 0.7348 0.1829 0.074 Uiso 1 1 calc R U
C53 C 0.6001(3) 0.6770(5) 0.26533(13) 0.0659(10) Uani 1 1 d . .
H53A H 0.6143 0.7826 0.2615 0.079 Uiso 1 1 calc R U
H53B H 0.5656 0.6653 0.2906 0.079 Uiso 1 1 calc R U
H53C H 0.6516 0.6185 0.2684 0.079 Uiso 1 1 calc R U
C54 C 0.8105(3) -0.2139(5) 0.50625(13) 0.0661(9) Uani 1 1 d . .
H54A H 0.8167 -0.3210 0.5118 0.079 Uiso 1 1 calc R U
H54B H 0.7789 -0.1993 0.4801 0.079 Uiso 1 1 calc R U
H54C H 0.8661 -0.1684 0.5034 0.079 Uiso 1 1 calc R U
C55 C 0.4048(3) 0.1846(6) 0.42098(15) 0.0825(13) Uani 1 1 d . .
H55 H 0.3916 0.0893 0.4323 0.099 Uiso 1 1 calc R U
C56 C 0.4433(3) 0.4481(6) 0.43139(13) 0.0770(12) Uani 1 1 d . .
H56 H 0.4550 0.5277 0.4502 0.092 Uiso 1 1 calc R U
C57 C 0.5891(3) 0.0020(5) 0.58944(13) 0.0750(11) Uani 1 1 d . .
H57A H 0.6417 0.0258 0.6038 0.090 Uiso 1 1 calc R U
H57B H 0.5544 0.0920 0.5876 0.090 Uiso 1 1 calc R U
H57C H 0.5591 -0.0751 0.6053 0.090 Uiso 1 1 calc R U
C58 C 0.8118(3) -0.1532(4) 0.58524(14) 0.0689(10) Uani 1 1 d . .
H58A H 0.7768 -0.1162 0.6088 0.083 Uiso 1 1 calc R U
H58B H 0.8248 -0.2596 0.5906 0.083 Uiso 1 1 calc R U
C59 C 0.5251(3) -0.0952(6) 0.52089(16) 0.0835(13) Uani 1 1 d . .
H59A H 0.4940 -0.1691 0.5374 0.100 Uiso 1 1 calc R U
H59B H 0.4914 -0.0043 0.5180 0.100 Uiso 1 1 calc R U
H59C H 0.5372 -0.1360 0.4929 0.100 Uiso 1 1 calc R U
C60 C 0.4236(3) 0.3020(7) 0.44707(14) 0.0885(14) Uani 1 1 d . .
H60 H 0.4237 0.2860 0.4766 0.106 Uiso 1 1 calc R U
C61 C 0.4877(4) 0.7326(6) 0.39507(16) 0.0909(15) Uani 1 1 d . .
H61A H 0.4996 0.8197 0.3774 0.109 Uiso 1 1 calc R U
H61B H 0.4415 0.7560 0.4143 0.109 Uiso 1 1 calc R U
H61C H 0.5377 0.7069 0.4114 0.109 Uiso 1 1 calc R U
C62 C 0.8215(3) 0.3874(5) 0.58998(16) 0.0785(12) Uani 1 1 d . .
H62A H 0.8071 0.4936 0.5882 0.094 Uiso 1 1 calc R U
H62B H 0.7987 0.3454 0.6161 0.094 Uiso 1 1 calc R U
H62C H 0.8825 0.3760 0.5898 0.094 Uiso 1 1 calc R U

loop_
_atom_site_aniso_label
_atom_site_aniso_U_11
_atom_site_aniso_U_22
_atom_site_aniso_U_33
_atom_site_aniso_U_23
_atom_site_aniso_U_13
_atom_site_aniso_U_12
O1 0.0589(12) 0.0496(11) 0.0390(11) -0.0008(9) 0.0027(9) -0.0031(9)
O2 0.0626(13) 0.0479(11) 0.0350(11) -0.0006(9) -0.0005(9) -0.0004(9)
O3 0.0940(19) 0.0559(14) 0.0567(15) 0.0109(12) -0.0091(13) 0.0002(12)
O4 0.101(2) 0.0580(14) 0.0494(15) -0.0055(12) 0.0058(13) -0.0002(13)
O5 0.0495(13) 0.0797(16) 0.0705(17) -0.0023(14) 0.0115(11) -0.0041(11)
O6 0.104(2) 0.0690(16) 0.0523(15) -0.0137(13) -0.0048(14) -0.0018(15)
O7 0.104(2) 0.0588(15) 0.0654(18) 0.0131(13) 0.0147(15) 0.0004(14)
O8 0.0713(17) 0.0682(16) 0.0786(19) 0.0013(13) -0.0242(14) 0.0053(13)
O14 0.132(3) 0.0502(15) 0.0731(19) -0.0073(13) -0.0198(18) 0.0102(15)
O15 0.0503(14) 0.103(2) 0.0863(19) -0.0051(17) -0.0023(13) 0.0220(14)
O21 0.0552(16) 0.106(2) 0.095(2) -0.0007(18) -0.0099(14) -0.0183(15)
O24 0.155(3) 0.0565(16) 0.088(2) -0.0061(16) 0.024(2) -0.0250(19)
C9 0.0512(16) 0.0496(17) 0.0415(17) 0.0020(13) -0.0027(13) -0.0009(13)
C10 0.0517(17) 0.064(2) 0.0439(17) -0.0013(15) 0.0033(14) 0.0068(14)
C11 0.0457(15) 0.0505(17) 0.0432(17) 0.0045(14) 0.0049(12) 0.0025(13)
C12 0.0528(17) 0.0520(17) 0.0446(18) -0.0003(14) 0.0060(13) -0.0026(13)
C13 0.0512(16) 0.0594(19) 0.0412(17) 0.0028(14) -0.0034(13) -0.0043(14)
C16 0.0496(16) 0.0473(15) 0.0354(15) 0.0020(13) 0.0013(12) -0.0015(12)
C17 0.0499(17) 0.0550(17) 0.0334(15) -0.0024(13) 0.0018(12) -0.0019(13)
C18 0.0588(18) 0.0497(17) 0.0454(19) -0.0017(14) -0.0040(14) 0.0023(14)
C19 0.065(2) 0.063(2) 0.0457(19) 0.0069(16) -0.0049(15) -0.0042(16)
C20 0.0507(17) 0.0551(18) 0.0379(16) -0.0011(13) 0.0004(12) -0.0036(13)
C22 0.0469(16) 0.0511(16) 0.0343(15) -0.0007(12) 0.0007(12) 0.0003(12)
C23 0.0455(15) 0.0527(16) 0.0376(15) -0.0009(13) -0.0051(12) -0.0007(12)
C25 0.0483(16) 0.0574(18) 0.0374(15) -0.0026(14) -0.0048(13) 0.0043(13)
C26 0.0601(19) 0.063(2) 0.0416(17) -0.0045(15) -0.0017(15) -0.0115(16)
C27 0.0593(19) 0.074(2) 0.0453(19) 0.0001(17) 0.0019(15) 0.0081(17)
C28 0.0479(17) 0.0558(18) 0.0426(18) -0.0041(14) 0.0006(13) -0.0038(13)
C29 0.0481(16) 0.0609(19) 0.0453(18) 0.0059(14) 0.0012(13) 0.0068(13)
C30 0.064(2) 0.0451(17) 0.0500(19) -0.0001(14) -0.0024(15) -0.0005(14)
C31 0.070(2) 0.085(3) 0.045(2) -0.0057(19) 0.0006(16) -0.0096(19)
C32 0.0585(18) 0.0521(17) 0.0432(17) -0.0025(14) 0.0013(14) 0.0050(14)
C33 0.077(3) 0.055(2) 0.055(2) 0.0013(17) -0.0152(17) -0.0001(17)
C34 0.0525(16) 0.0530(17) 0.0476(18) 0.0003(14) 0.0023(14) -0.0045(13)
C35 0.065(2) 0.0511(18) 0.064(2) 0.0065(16) 0.0067(17) 0.0053(15)
C36 0.0504(19) 0.075(2) 0.050(2) -0.0049(17) -0.0053(14) 0.0068(16)
C37 0.0553(18) 0.0573(18) 0.0423(17) -0.0046(14) -0.0016(14) 0.0080(14)
C38 0.068(2) 0.073(2) 0.055(2) 0.0159(19) 0.0073(17) 0.0124(18)
C39 0.077(3) 0.087(3) 0.050(2) 0.016(2) -0.0053(18) -0.001(2)
C40 0.076(2) 0.0502(18) 0.0440(18) -0.0030(14) -0.0048(16) -0.0089(16)
C41 0.080(3) 0.099(3) 0.0410(19) 0.008(2) -0.0028(17) -0.007(2)
C42 0.082(2) 0.0539(19) 0.0464(19) -0.0110(16) -0.0058(16) 0.0095(17)
C43 0.063(2) 0.0572(18) 0.0486(18) -0.0085(15) -0.0010(15) -0.0047(15)
C44 0.0541(19) 0.070(2) 0.0467(19) 0.0049(16) 0.0023(14) -0.0110(15)
C45 0.085(3) 0.056(2) 0.059(2) 0.0005(18) 0.0161(19) -0.0004(18)
C46 0.079(2) 0.056(2) 0.053(2) 0.0039(16) 0.0001(17) -0.0149(17)
C47 0.066(2) 0.086(3) 0.048(2) 0.0102(18) -0.0086(16) 0.0070(18)
C48 0.076(2) 0.067(2) 0.075(3) -0.016(2) 0.012(2) 0.0045(19)
C49 0.058(2) 0.081(3) 0.071(3) 0.013(2) 0.0088(18) 0.0143(18)
C50 0.113(4) 0.062(2) 0.070(3) -0.012(2) 0.009(2) 0.005(2)
C51 0.060(2) 0.068(2) 0.058(2) -0.0030(18) -0.0057(16) -0.0024(17)
C52 0.062(2) 0.0594(19) 0.063(2) 0.0036(17) 0.0103(16) -0.0032(15)
C53 0.068(2) 0.066(2) 0.064(2) -0.0088(18) -0.0022(17) -0.0161(17)
C54 0.073(2) 0.061(2) 0.064(2) -0.0032(17) -0.0031(18) 0.0137(17)
C55 0.101(3) 0.088(3) 0.059(3) 0.021(2) 0.012(2) 0.013(2)
C56 0.075(3) 0.106(3) 0.049(2) -0.008(2) 0.0001(18) 0.011(2)
C57 0.078(3) 0.095(3) 0.053(2) 0.007(2) 0.0169(19) -0.008(2)
C58 0.085(3) 0.055(2) 0.067(2) 0.0055(17) -0.018(2) 0.0007(18)
C59 0.063(2) 0.105(3) 0.082(3) 0.006(3) -0.004(2) -0.026(2)
C60 0.092(3) 0.127(4) 0.047(2) 0.020(3) 0.010(2) 0.012(3)
C61 0.118(4) 0.083(3) 0.072(3) -0.028(2) -0.013(3) -0.001(3)
C62 0.096(3) 0.065(2) 0.075(3) -0.016(2) -0.018(2) -0.008(2)

loop_
_atom_type_symbol
_atom_type_description
_atom_type_scat_dispersion_real
_atom_type_scat_dispersion_imag
_atom_type_scat_source
C C 0.0181 0.0091 'International Tables Vol C Tables 4.2.6.8 and 6.1.1.4'
H H 0.0000 0.0000 'International Tables Vol C Tables 4.2.6.8 and 6.1.1.4'
O O 0.0492 0.0322 'International Tables Vol C Tables 4.2.6.8 and 6.1.1.4'

loop_
_geom_angle_atom_site_label_1
_geom_angle_atom_site_label_2
_geom_angle_atom_site_label_3
_geom_angle
C11 O1 C22 106.8(2)
C9 O2 C17 107.2(2)
C19 O3 C33 122.7(3)
C26 O4 C50 118.8(3)
C36 O5 C52 118.8(3)
C27 O6 C61 118.3(3)
C38 O7 C45 122.6(3)
C51 O8 C58 118.2(3)
O2 C9 C18 113.5(3)
O2 C9 C13 123.2(3)
C18 C9 C13 123.2(3)
C27 C10 C38 118.0(3)
C27 C10 C11 127.6(3)
C38 C10 C11 114.3(3)
O1 C11 C12 114.5(3)
O1 C11 C10 122.8(3)
C12 C11 C10 122.7(3)
C11 C12 C45 122.2(3)
C11 C12 C28 109.9(3)
C45 C12 C28 127.4(3)
C19 C13 C26 117.6(3)
C19 C13 C9 114.9(3)
C26 C13 C9 127.5(3)
C20 C16 C17 125.5(3)
C20 C16 C30 123.9(3)
C17 C16 C30 109.8(3)
O2 C17 C16 105.1(2)
O2 C17 C44 107.1(2)
C16 C17 C44 102.0(3)
O2 C17 C37 106.0(2)
C16 C17 C37 114.3(3)
C44 C17 C37 121.1(3)
C9 C18 C33 121.4(3)
C9 C18 C37 110.7(3)
C33 C18 C37 127.7(3)
O3 C19 C39 116.1(3)
O3 C19 C13 121.8(3)
C39 C19 C13 122.1(4)
C16 C20 C51 116.1(3)
C16 C20 C40 122.8(3)
C51 C20 C40 121.1(3)
O1 C22 C23 105.6(2)
O1 C22 C28 105.9(2)
C23 C22 C28 114.5(3)
O1 C22 C29 107.3(2)
C23 C22 C29 101.2(2)
C28 C22 C29 121.3(3)
C25 C23 C22 125.7(3)
C25 C23 C34 123.5(3)
C22 C23 C34 109.8(3)
C23 C25 C36 116.9(3)
C23 C25 C32 122.0(3)
C36 C25 C32 121.1(3)
O4 C26 C31 124.4(3)
O4 C26 C13 115.9(3)
C31 C26 C13 119.7(3)
O6 C27 C56 124.7(4)
O6 C27 C10 115.0(3)
C56 C27 C10 120.3(4)
C12 C28 C43 116.8(3)
C12 C28 C22 100.7(2)
C43 C28 C22 112.8(3)
C12 C28 H28 108.7
C43 C28 H28 108.7
C22 C28 H28 108.7
C49 C29 C47 109.4(3)
C49 C29 C22 114.0(3)
C47 C29 C22 109.3(3)
C49 C29 C35 110.9(3)
C47 C29 C35 110.5(3)
C22 C29 C35 102.5(3)
C16 C30 C58 104.7(3)
C16 C30 C54 113.0(3)
C58 C30 C54 111.7(3)
C16 C30 C46 102.1(3)
C58 C30 C46 113.7(3)
C54 C30 C46 111.2(3)
C26 C31 C41 120.2(4)
C26 C31 H31 119.9
C41 C31 H31 119.9
C25 C32 C48 113.3(3)
C25 C32 C43 108.9(3)
C48 C32 C43 108.1(3)
C25 C32 H32 108.8
C48 C32 H32 108.8
C43 C32 H32 108.8
O14 C33 O3 115.8(3)
O14 C33 C18 128.3(3)
O3 C33 C18 116.0(3)
C23 C34 C52 105.8(3)
C23 C34 C53 112.3(3)
C52 C34 C53 110.7(3)
C23 C34 C35 102.5(3)
C52 C34 C35 113.1(3)
C53 C34 C35 112.1(3)
C29 C35 C34 107.7(3)
C29 C35 H35A 110.2
C34 C35 H35A 110.2
C29 C35 H35B 110.2
C34 C35 H35B 110.2
H35A C35 H35B 108.5
O15 C36 O5 117.2(3)
O15 C36 C25 124.6(4)
O5 C36 C25 118.2(3)
C18 C37 C42 116.7(3)
C18 C37 C17 100.3(2)
C42 C37 C17 112.3(3)
C18 C37 H37 109.1
C42 C37 H37 109.1
C17 C37 H37 109.1
O7 C38 C55 115.9(4)
O7 C38 C10 122.5(3)
C55 C38 C10 121.6(4)
C41 C39 C19 118.6(4)
C41 C39 H39 120.7
C19 C39 H39 120.7
C20 C40 C42 108.7(3)
C20 C40 C62 112.3(3)
C42 C40 C62 109.4(3)
C20 C40 H40 108.8
C42 C40 H40 108.8
C62 C40 H40 108.8
C39 C41 C31 121.7(4)
C39 C41 H41 119.1
C31 C41 H41 119.1
C40 C42 C37 116.3(3)
C40 C42 H42A 108.2
C37 C42 H42A 108.2
C40 C42 H42B 108.2
C37 C42 H42B 108.2
H42A C42 H42B 107.4
C28 C43 C32 115.2(3)
C28 C43 H43A 108.5
C32 C43 H43A 108.5
C28 C43 H43B 108.5
C32 C43 H43B 108.5
H43A C43 H43B 107.5
C59 C44 C17 113.5(3)
C59 C44 C57 109.4(3)
C17 C44 C57 109.3(3)
C59 C44 C46 112.2(3)
C17 C44 C46 102.5(3)
C57 C44 C46 109.7(3)
O24 C45 O7 115.8(3)
O24 C45 C12 128.5(4)
O7 C45 C12 115.7(3)
C30 C46 C44 108.3(3)
C30 C46 H46A 110.0
C44 C46 H46A 110.0
C30 C46 H46B 110.0
C44 C46 H46B 110.0
H46A C46 H46B 108.4
C29 C47 H47A 109.5
C29 C47 H47B 109.5
H47A C47 H47B 109.5
C29 C47 H47C 109.5
H47A C47 H47C 109.5
H47B C47 H47C 109.5
C32 C48 H48A 109.5
C32 C48 H48B 109.5
H48A C48 H48B 109.5
C32 C48 H48C 109.5
H48A C48 H48C 109.5
H48B C48 H48C 109.5
C29 C49 H49A 109.5
C29 C49 H49B 109.5
H49A C49 H49B 109.5
C29 C49 H49C 109.5
H49A C49 H49C 109.5
H49B C49 H49C 109.5
O4 C50 H50A 109.5
O4 C50 H50B 109.5
H50A C50 H50B 109.5
O4 C50 H50C 109.5
H50A C50 H50C 109.5
H50B C50 H50C 109.5
O21 C51 O8 117.6(4)
O21 C51 C20 124.6(4)
O8 C51 C20 117.8(3)
O5 C52 C34 111.1(3)
O5 C52 H52A 109.4
C34 C52 H52A 109.4
O5 C52 H52B 109.4
C34 C52 H52B 109.4
H52A C52 H52B 108.0
C34 C53 H53A 109.5
C34 C53 H53B 109.5
H53A C53 H53B 109.5
C34 C53 H53C 109.5
H53A C53 H53C 109.5
H53B C53 H53C 109.5
C30 C54 H54A 109.5
C30 C54 H54B 109.5
H54A C54 H54B 109.5
C30 C54 H54C 109.5
H54A C54 H54C 109.5
H54B C54 H54C 109.5
C60 C55 C38 118.7(5)
C60 C55 H55 120.7
C38 C55 H55 120.7
C27 C56 C60 118.8(4)
C27 C56 H56 120.6
C60 C56 H56 120.6
C44 C57 H57A 109.5
C44 C57 H57B 109.5
H57A C57 H57B 109.5
C44 C57 H57C 109.5
H57A C57 H57C 109.5
H57B C57 H57C 109.5
O8 C58 C30 110.8(3)
O8 C58 H58A 109.5
C30 C58 H58A 109.5
O8 C58 H58B 109.5
C30 C58 H58B 109.5
H58A C58 H58B 108.1
C44 C59 H59A 109.5
C44 C59 H59B 109.5
H59A C59 H59B 109.5
C44 C59 H59C 109.5
H59A C59 H59C 109.5
H59B C59 H59C 109.5
C55 C60 C56 122.5(4)
C55 C60 H60 118.7
C56 C60 H60 118.7
O6 C61 H61A 109.5
O6 C61 H61B 109.5
H61A C61 H61B 109.5
O6 C61 H61C 109.5
H61A C61 H61C 109.5
H61B C61 H61C 109.5
C40 C62 H62A 109.5
C40 C62 H62B 109.5
H62A C62 H62B 109.5
C40 C62 H62C 109.5
H62A C62 H62C 109.5
H62B C62 H62C 109.5

loop_
_geom_bond_atom_site_label_1
_geom_bond_atom_site_label_2
_geom_bond_distance
O1 C11 1.341(4)
O1 C22 1.486(4)
O2 C9 1.345(4)
O2 C17 1.492(4)
O3 C19 1.373(5)
O3 C33 1.391(5)
O4 C26 1.349(4)
O4 C50 1.417(5)
O5 C36 1.344(5)
O5 C52 1.452(5)
O6 C27 1.359(5)
O6 C61 1.435(5)
O7 C38 1.375(5)
O7 C45 1.393(5)
O8 C51 1.352(5)
O8 C58 1.453(5)
O14 C33 1.215(5)
O15 C36 1.209(4)
O21 C51 1.207(5)
O24 C45 1.204(5)
C9 C18 1.351(5)
C9 C13 1.420(5)
C10 C27 1.404(5)
C10 C38 1.408(5)
C10 C11 1.443(5)
C11 C12 1.343(5)
C12 C45 1.423(5)
C12 C28 1.499(5)
C13 C19 1.407(5)
C13 C26 1.409(5)
C16 C20 1.331(4)
C16 C17 1.495(4)
C16 C30 1.509(4)
C17 C44 1.533(5)
C17 C37 1.545(5)
C18 C33 1.416(5)
C18 C37 1.503(5)
C19 C39 1.380(5)
C20 C51 1.485(5)
C20 C40 1.513(5)
C22 C23 1.498(4)
C22 C28 1.543(5)
C22 C29 1.546(4)
C23 C25 1.330(4)
C23 C34 1.505(4)
C25 C36 1.483(5)
C25 C32 1.519(5)
C26 C31 1.384(5)
C27 C56 1.377(5)
C28 C43 1.522(5)
C28 H28 0.9800
C29 C49 1.522(5)
C29 C47 1.538(5)
C29 C35 1.549(5)
C30 C58 1.512(5)
C30 C54 1.527(5)
C30 C46 1.548(5)
C31 C41 1.385(7)
C31 H31 0.9300
C32 C48 1.530(5)
C32 C43 1.533(5)
C32 H32 0.9800
C34 C52 1.515(5)
C34 C53 1.535(5)
C34 C35 1.555(5)
C35 H35A 0.9700
C35 H35B 0.9700
C37 C42 1.520(5)
C37 H37 0.9800
C38 C55 1.380(6)
C39 C41 1.360(6)
C39 H39 0.9300
C40 C42 1.519(5)
C40 C62 1.519(5)
C40 H40 0.9800
C41 H41 0.9300
C42 H42A 0.9700
C42 H42B 0.9700
C43 H43A 0.9700
C43 H43B 0.9700
C44 C59 1.523(5)
C44 C57 1.546(6)
C44 C46 1.557(6)
C46 H46A 0.9700
C46 H46B 0.9700
C47 H47A 0.9600
C47 H47B 0.9600
C47 H47C 0.9600
C48 H48A 0.9600
C48 H48B 0.9600
C48 H48C 0.9600
C49 H49A 0.9600
C49 H49B 0.9600
C49 H49C 0.9600
C50 H50A 0.9600
C50 H50B 0.9600
C50 H50C 0.9600
C52 H52A 0.9700
C52 H52B 0.9700
C53 H53A 0.9600
C53 H53B 0.9600
C53 H53C 0.9600
C54 H54A 0.9600
C54 H54B 0.9600
C54 H54C 0.9600
C55 C60 1.344(8)
C55 H55 0.9300
C56 C60 1.405(7)
C56 H56 0.9300
C57 H57A 0.9600
C57 H57B 0.9600
C57 H57C 0.9600
C58 H58A 0.9700
C58 H58B 0.9700
C59 H59A 0.9600
C59 H59B 0.9600
C59 H59C 0.9600
C60 H60 0.9300
C61 H61A 0.9600
C61 H61B 0.9600
C61 H61C 0.9600
C62 H62A 0.9600
C62 H62B 0.9600
C62 H62C 0.9600

loop_
_geom_hbond_atom_site_label_D
_geom_hbond_atom_site_label_H
_geom_hbond_atom_site_label_A
_geom_hbond_distance_DH
_geom_hbond_distance_HA
_geom_hbond_distance_DA
_geom_hbond_angle_DHA
_geom_hbond_site_symmetry_A
C28 H28 O15 0.98 2.28 3.191(4) 154.0 3_455
C37 H37 O21 0.98 2.56 3.450(5) 150.7 3_455
C50 H50A O3 0.96 2.65 3.390(5) 134.5 1_545

loop_
_geom_torsion_atom_site_label_1
_geom_torsion_atom_site_label_2
_geom_torsion_atom_site_label_3
_geom_torsion_atom_site_label_4
_geom_torsion
C17 O2 C9 C18 -7.7(4)
C17 O2 C9 C13 174.9(3)
C22 O1 C11 C12 -7.3(3)
C22 O1 C11 C10 175.4(3)
C27 C10 C11 O1 -4.0(5)
C38 C10 C11 O1 177.3(3)
C27 C10 C11 C12 178.9(4)
C38 C10 C11 C12 0.2(5)
O1 C11 C12 C45 -175.1(3)
C10 C11 C12 C45 2.2(5)
O1 C11 C12 C28 -2.5(4)
C10 C11 C12 C28 174.8(3)
O2 C9 C13 C19 174.7(3)
C18 C9 C13 C19 -2.5(5)
O2 C9 C13 C26 -6.0(5)
C18 C9 C13 C26 176.8(3)
C9 O2 C17 C16 -107.3(3)
C9 O2 C17 C44 144.7(3)
C9 O2 C17 C37 14.1(3)
C20 C16 C17 O2 116.9(3)
C30 C16 C17 O2 -73.4(3)
C20 C16 C17 C44 -131.4(3)
C30 C16 C17 C44 38.3(3)
C20 C16 C17 C37 1.2(4)
C30 C16 C17 C37 170.8(3)
O2 C9 C18 C33 -177.3(3)
C13 C9 C18 C33 0.2(5)
O2 C9 C18 C37 -2.3(4)
C13 C9 C18 C37 175.1(3)
C33 O3 C19 C39 179.2(4)
C33 O3 C19 C13 -1.7(5)
C26 C13 C19 O3 -176.1(3)
C9 C13 C19 O3 3.2(5)
C26 C13 C19 C39 2.9(5)
C9 C13 C19 C39 -177.7(3)
C17 C16 C20 C51 179.8(3)
C30 C16 C20 C51 11.5(5)
C17 C16 C20 C40 -2.4(5)
C30 C16 C20 C40 -170.7(3)
C11 O1 C22 C23 -108.2(3)
C11 O1 C22 C28 13.6(3)
C11 O1 C22 C29 144.4(2)
O1 C22 C23 C25 118.0(3)
C28 C22 C23 C25 2.0(4)
C29 C22 C23 C25 -130.2(3)
O1 C22 C23 C34 -73.2(3)
C28 C22 C23 C34 170.8(3)
C29 C22 C23 C34 38.5(3)
C22 C23 C25 C36 176.0(3)
C34 C23 C25 C36 8.7(5)
C22 C23 C25 C32 -5.3(5)
C34 C23 C25 C32 -172.6(3)
C50 O4 C26 C31 6.1(6)
C50 O4 C26 C13 -173.6(4)
C19 C13 C26 O4 176.3(3)
C9 C13 C26 O4 -3.0(5)
C19 C13 C26 C31 -3.4(5)
C9 C13 C26 C31 177.3(3)
C61 O6 C27 C56 2.2(6)
C61 O6 C27 C10 -178.5(4)
C38 C10 C27 O6 178.7(3)
C11 C10 C27 O6 0.0(5)
C38 C10 C27 C56 -2.0(5)
C11 C10 C27 C56 179.3(3)
C11 C12 C28 C43 133.0(3)
C45 C12 C28 C43 -54.9(5)
C11 C12 C28 C22 10.5(3)
C45 C12 C28 C22 -177.4(3)
O1 C22 C28 C12 -14.1(3)
C23 C22 C28 C12 101.8(3)
C29 C22 C28 C12 -136.4(3)
O1 C22 C28 C43 -139.3(3)
C23 C22 C28 C43 -23.4(4)
C29 C22 C28 C43 98.4(3)
O1 C22 C29 C49 -48.1(4)
C23 C22 C29 C49 -158.6(3)
C28 C22 C29 C49 73.5(4)
O1 C22 C29 C47 -170.9(3)
C23 C22 C29 C47 78.6(3)
C28 C22 C29 C47 -49.3(4)
O1 C22 C29 C35 71.8(3)
C23 C22 C29 C35 -38.7(3)
C28 C22 C29 C35 -166.6(3)
C20 C16 C30 C58 28.8(5)
C17 C16 C30 C58 -141.0(3)
C20 C16 C30 C54 -92.9(4)
C17 C16 C30 C54 97.3(3)
C20 C16 C30 C46 147.6(3)
C17 C16 C30 C46 -22.2(3)
O4 C26 C31 C41 -177.7(4)
C13 C26 C31 C41 2.0(6)
C23 C25 C32 C48 149.0(3)
C36 C25 C32 C48 -32.4(4)
C23 C25 C32 C43 28.6(4)
C36 C25 C32 C43 -152.8(3)
C19 O3 C33 O14 180.0(4)
C19 O3 C33 C18 -0.7(5)
C9 C18 C33 O14 -179.3(4)
C37 C18 C33 O14 6.7(7)
C9 C18 C33 O3 1.5(5)
C37 C18 C33 O3 -172.5(3)
C25 C23 C34 C52 29.0(4)
C22 C23 C34 C52 -140.1(3)
C25 C23 C34 C53 -91.8(4)
C22 C23 C34 C53 99.1(3)
C25 C23 C34 C35 147.7(3)
C22 C23 C34 C35 -21.4(3)
C49 C29 C35 C34 149.2(3)
C47 C29 C35 C34 -89.2(3)
C22 C29 C35 C34 27.1(3)
C23 C34 C35 C29 -4.5(3)
C52 C34 C35 C29 108.9(3)
C53 C34 C35 C29 -125.1(3)
C52 O5 C36 O15 174.1(3)
C52 O5 C36 C25 -5.7(5)
C23 C25 C36 O15 157.4(4)
C32 C25 C36 O15 -21.3(5)
C23 C25 C36 O5 -22.8(5)
C32 C25 C36 O5 158.5(3)
C9 C18 C37 C42 132.1(3)
C33 C18 C37 C42 -53.4(5)
C9 C18 C37 C17 10.6(3)
C33 C18 C37 C17 -174.9(4)
O2 C17 C37 C18 -14.4(3)
C16 C17 C37 C18 100.9(3)
C44 C17 C37 C18 -136.4(3)
O2 C17 C37 C42 -139.0(3)
C16 C17 C37 C42 -23.7(4)
C44 C17 C37 C42 99.0(4)
C45 O7 C38 C55 178.2(4)
C45 O7 C38 C10 -0.6(6)
C27 C10 C38 O7 -179.8(3)
C11 C10 C38 O7 -1.0(5)
C27 C10 C38 C55 1.4(6)
C11 C10 C38 C55 -179.8(4)
O3 C19 C39 C41 178.2(4)
C13 C19 C39 C41 -0.9(6)
C16 C20 C40 C42 25.4(4)
C51 C20 C40 C42 -156.9(3)
C16 C20 C40 C62 146.5(4)
C51 C20 C40 C62 -35.7(5)
C19 C39 C41 C31 -0.7(6)
C26 C31 C41 C39 0.1(6)
C20 C40 C42 C37 -49.3(4)
C62 C40 C42 C37 -172.3(3)
C18 C37 C42 C40 -65.1(4)
C17 C37 C42 C40 49.9(4)
C12 C28 C43 C32 -66.5(4)
C22 C28 C43 C32 49.5(4)
C25 C32 C43 C28 -50.7(4)
C48 C32 C43 C28 -174.2(3)
O2 C17 C44 C59 -48.0(4)
C16 C17 C44 C59 -158.1(3)
C37 C17 C44 C59 73.5(4)
O2 C17 C44 C57 -170.4(3)
C16 C17 C44 C57 79.4(3)
C37 C17 C44 C57 -48.9(4)
O2 C17 C44 C46 73.2(3)
C16 C17 C44 C46 -36.9(3)
C37 C17 C44 C46 -165.3(3)
C38 O7 C45 O24 -175.7(4)
C38 O7 C45 C12 2.9(5)
C11 C12 C45 O24 174.7(4)
C28 C12 C45 O24 3.4(7)
C11 C12 C45 O7 -3.6(5)
C28 C12 C45 O7 -174.9(3)
C16 C30 C46 C44 -2.4(4)
C58 C30 C46 C44 109.8(3)
C54 C30 C46 C44 -123.2(3)
C59 C44 C46 C30 146.8(3)
C17 C44 C46 C30 24.8(4)
C57 C44 C46 C30 -91.3(4)
C58 O8 C51 O21 176.8(4)
C58 O8 C51 C20 -4.2(5)
C16 C20 C51 O21 152.6(4)
C40 C20 C51 O21 -25.3(6)
C16 C20 C51 O8 -26.3(5)
C40 C20 C51 O8 155.9(3)
C36 O5 C52 C34 46.0(4)
C23 C34 C52 O5 -54.3(4)
C53 C34 C52 O5 67.6(4)
C35 C34 C52 O5 -165.6(3)
O7 C38 C55 C60 -179.5(4)
C10 C38 C55 C60 -0.7(7)
O6 C27 C56 C60 -178.8(4)
C10 C27 C56 C60 1.9(6)
C51 O8 C58 C30 47.6(5)
C16 C30 C58 O8 -56.3(4)
C54 C30 C58 O8 66.2(4)
C46 C30 C58 O8 -166.9(3)
C38 C55 C60 C56 0.6(8)
C27 C56 C60 C55 -1.2(7)
